data_7062571
loop_
_publ_author_name
'Mandal, Naba Kr'
'Arya, Priyanka'
'Raghav, Neera'
'Chowdhury, Shubhamoy'
'Naskar, Jnan Prakash'

_publ_section_title
;
 Design, synthesis, crystal structure, photophysical behavior and
 aggregation-induced emission of a novel pyrene scaffold multifunctional
 Schiff base ligand: inhibition of digestive enzymes and docking studies
;
_journal_issue 30
_journal_name_full 'New Journal of Chemistry'
_journal_page_first 14551
_journal_page_last 14568
_journal_paper_doi 10.1039/D3NJ02148C
_journal_volume 47
_journal_year 2023
_chemical_formula_sum 'C20 H16 Br N4 O'
_chemical_formula_weight 408.27
_space_group_crystal_system monoclinic
_space_group_IT_number 4
_space_group_name_Hall 'P 2yb'
_space_group_name_H-M_alt 'P 1 21 1'
_atom_sites_solution_hydrogens geom
_audit_creation_method SHELXL-2016/6
_audit_update_record
;
2023-03-10 deposited with the CCDC.	2023-07-06 downloaded from the CCDC.
;
_cell_angle_alpha 90
_cell_angle_beta 96.405(4)
_cell_angle_gamma 90
_cell_formula_units_Z 4
_cell_length_a 6.9500(13)
_cell_length_b 32.855(6)
_cell_length_c 7.9566(14)
_cell_measurement_reflns_used 9981
_cell_measurement_temperature 273(2)
_cell_measurement_theta_max 22.36
_cell_measurement_theta_min 2.48
_cell_volume 1805.5(6)
_computing_cell_refinement 'Bruker SAINT'
_computing_data_collection 'Bruker APEX2'
_computing_data_reduction 'Bruker SAINT'
_computing_molecular_graphics 'Bruker SHELXTL'
_computing_publication_material 'Bruker SHELXTL'
_computing_structure_refinement 'SHELXL-2014 (Sheldrick 2014)'
_computing_structure_solution 'SHELXS-97 (Sheldrick 2008)'
_diffrn_ambient_temperature 273(2)
_diffrn_measured_fraction_theta_full 1.000
_diffrn_measured_fraction_theta_max 1.000
_diffrn_measurement_device_type 'Bruker APEX-II CCD'
_diffrn_measurement_method '\f and \w scans'
_diffrn_radiation_type MoK\a
_diffrn_radiation_wavelength 0.71073
_diffrn_reflns_av_R_equivalents 0.0892
_diffrn_reflns_av_unetI/netI 0.0688
_diffrn_reflns_Laue_measured_fraction_full 1.000
_diffrn_reflns_Laue_measured_fraction_max 1.000
_diffrn_reflns_limit_h_max 8
_diffrn_reflns_limit_h_min -8
_diffrn_reflns_limit_k_max 39
_diffrn_reflns_limit_k_min -39
_diffrn_reflns_limit_l_max 9
_diffrn_reflns_limit_l_min -9
_diffrn_reflns_number 35160
_diffrn_reflns_point_group_measured_fraction_full 0.999
_diffrn_reflns_point_group_measured_fraction_max 0.999
_diffrn_reflns_theta_full 24.993
_diffrn_reflns_theta_max 24.993
_diffrn_reflns_theta_min 2.480
_exptl_absorpt_coefficient_mu 2.293
_exptl_crystal_colour Yellow
_exptl_crystal_density_diffrn 1.502
_exptl_crystal_description needle
_exptl_crystal_F_000 828.0
_refine_diff_density_max 1.511
_refine_diff_density_min -0.837
_refine_diff_density_rms 0.169
_refine_ls_abs_structure_details
;
 Flack x determined using 1833 quotients [(I+)-(I-)]/[(I+)+(I-)]
 (Parsons, Flack and Wagner, Acta Cryst. B69 (2013) 249-259).
;
_refine_ls_abs_structure_Flack 0.463(7)
_refine_ls_extinction_method none
_refine_ls_goodness_of_fit_ref 1.109
_refine_ls_hydrogen_treatment constr
_refine_ls_matrix_type full
_refine_ls_number_parameters 469
_refine_ls_number_reflns 6368
_refine_ls_number_restraints 1
_refine_ls_restrained_S_all 1.109
_refine_ls_R_factor_all 0.1368
_refine_ls_R_factor_gt 0.1079
_refine_ls_shift/su_max 0.093
_refine_ls_shift/su_mean 0.036
_refine_ls_structure_factor_coef Fsqd
_refine_ls_weighting_details 'w=1/[\s^2^(Fo^2^)+(0.0993P)^2^+25.0887P] where P=(Fo^2^+2Fc^2^)/3'
_refine_ls_weighting_scheme calc
_refine_ls_wR_factor_gt 0.2695
_refine_ls_wR_factor_ref 0.2876
_reflns_Friedel_coverage 0.961
_reflns_Friedel_fraction_full 0.999
_reflns_Friedel_fraction_max 0.999
_reflns_number_gt 4947
_reflns_number_total 6368
_reflns_threshold_expression 'I > 2\s(I)'
_cod_data_source_file d3nj02148c2.cif
_cod_data_source_block LLLL_a
_cod_depositor_comments 'Adding full bibliography for 7062571.cif.'
_cod_original_sg_symbol_H-M 'P 21'
_cod_database_code 7062571
_shelx_shelxl_version_number 2016/6
_shelx_space_group_comment
;
The symmetry employed for this shelxl refinement is uniquely defined
by the following loop, which should always be used as a source of
symmetry information in preference to the above space-group names.
They are only intended as comments.
;

loop_
_space_group_symop_operation_xyz
'x, y, z'
'-x, y+1/2, -z'

loop_
_atom_site_label
_atom_site_type_symbol
_atom_site_fract_x
_atom_site_fract_y
_atom_site_fract_z
_atom_site_U_iso_or_equiv
_atom_site_adp_type
_atom_site_occupancy
_atom_site_site_symmetry_order
_atom_site_calc_flag
_atom_site_refinement_flags_posn
_atom_site_refinement_flags_adp
_atom_site_refinement_flags_occupancy
_atom_site_disorder_assembly
_atom_site_disorder_group
Br1 Br 0.5753(4) 0.56435(9) 0.5717(3) 0.0575(7) Uani 1 1 d . . . . .
Br2 Br 1.0010(4) 0.43451(9) 0.5551(3) 0.0575(7) Uani 1 1 d . . . . .
N5 N 1.010(3) 0.4030(6) 1.052(2) 0.044(5) Uani 1 1 d . . . . .
C3 C 1.029(2) 0.6459(7) 0.206(2) 0.026(5) Uani 1 1 d . . . . .
C37 C 0.413(3) 0.3305(6) 0.991(3) 0.029(5) Uani 1 1 d . . . . .
N7 N 1.438(3) 0.4565(7) 1.029(2) 0.055(6) Uani 1 1 d . . . . .
H11 H 1.451639 0.462615 0.925719 0.066 Uiso 1 1 calc R U . . .
C38 C 1.293(4) 0.4364(8) 1.073(3) 0.046(6) Uani 1 1 d . . . . .
C32 C 0.200(4) 0.3276(8) 0.726(3) 0.048(7) Uani 1 1 d . . . . .
N6 N 1.148(3) 0.4216(6) 0.972(2) 0.049(6) Uani 1 1 d . . . . .
H10 H 1.141343 0.423453 0.863610 0.059 Uiso 1 1 calc R U . . .
N2 N 0.4261(19) 0.5777(5) 0.150(2) 0.034(4) Uani 1 1 d . . . . .
H2 H 0.428332 0.576755 0.258636 0.041 Uiso 1 1 calc R U . . .
C33 C 0.218(3) 0.3164(7) 0.907(3) 0.039(6) Uani 1 1 d . . . . .
N1 N 0.573(2) 0.5965(6) 0.075(2) 0.034(4) Uani 1 1 d . . . . .
C22 C 0.717(3) 0.3663(7) 1.024(3) 0.044(6) Uani 1 1 d . . . . .
N3 N 0.271(2) 0.5641(9) -0.119(2) 0.049(5) Uani 1 1 d . . . . .
C35 C 0.499(4) 0.3631(8) 0.745(3) 0.052(7) Uani 1 1 d . . . . .
H35 H 0.586644 0.378517 0.691940 0.062 Uiso 1 1 calc R U . . .
N8 N 1.303(3) 0.4339(8) 1.244(2) 0.048(5) Uani 1 1 d . . . . .
C28 C 0.094(4) 0.2927(8) 0.980(3) 0.041(6) Uani 1 1 d . . . . .
N4 N 0.123(2) 0.5429(6) 0.105(3) 0.050(5) Uani 1 1 d . . . . .
H3 H 0.110259 0.537704 0.208793 0.060 Uiso 1 1 calc R U . . .
C21 C 0.870(2) 0.3876(7) 0.955(3) 0.033(5) Uani 1 1 d . . . . .
H21 H 0.867944 0.390191 0.838794 0.040 Uiso 1 1 calc R U . . .
C16 C 0.998(4) 0.6647(9) -0.157(3) 0.057(8) Uani 1 1 d . . . . .
H16 H 0.988167 0.668539 -0.273383 0.068 Uiso 1 1 calc R U . . .
C2 C 0.870(3) 0.6347(7) 0.102(2) 0.029(5) Uani 1 1 d . . . . .
O1 O 0.639(4) 0.4741(7) 0.748(3) 0.092(8) Uani 1 1 d . . . . .
C30 C -0.121(5) 0.2897(8) 0.706(4) 0.070(9) Uani 1 1 d . . . . .
H30 H -0.234039 0.280747 0.643081 0.084 Uiso 1 1 calc R U . . .
C25 C 0.424(4) 0.3196(7) 1.172(3) 0.047(6) Uani 1 1 d . . . . .
C17 C 0.849(3) 0.6434(7) -0.067(3) 0.035(5) Uani 1 1 d . . . . .
H17 H 0.734653 0.635526 -0.130115 0.043 Uiso 1 1 calc R U . . .
C1 C 0.708(3) 0.6134(8) 0.178(3) 0.049(6) Uani 1 1 d . . . . .
H1 H 0.704573 0.612443 0.294023 0.058 Uiso 1 1 calc R U . . .
C26 C 0.286(3) 0.2964(7) 1.245(3) 0.037(5) Uani 1 1 d . . . . .
H26 H 0.309426 0.289593 1.359124 0.045 Uiso 1 1 calc R U . . .
C14 C 1.305(5) 0.7003(9) -0.123(4) 0.067(9) Uani 1 1 d . . . . .
H14 H 1.302123 0.705380 -0.237987 0.080 Uiso 1 1 calc R U . . .
C36 C 0.539(3) 0.3521(8) 0.930(3) 0.042(6) Uani 1 1 d . . . . .
C20 C -0.019(3) 0.5339(9) -0.045(4) 0.063(8) Uani 1 1 d . . . . .
H20A H -0.128149 0.552572 -0.052948 0.076 Uiso 1 1 calc R U . . .
H20B H -0.066628 0.506112 -0.043320 0.076 Uiso 1 1 calc R U . . .
C6 C 1.376(3) 0.6722(8) 0.398(3) 0.036(5) Uani 1 1 d . . . . .
C5 C 1.223(3) 0.6472(7) 0.474(2) 0.041(6) Uani 1 1 d . . . . .
H5 H 1.239953 0.640027 0.587404 0.049 Uiso 1 1 calc R U . . .
C12 C 1.190(3) 0.6683(8) 0.121(3) 0.036(5) Uani 1 1 d . . . . .
C31 C 0.023(4) 0.3121(8) 0.644(3) 0.045(6) Uani 1 1 d . . . . .
H31 H 0.000637 0.318152 0.529197 0.054 Uiso 1 1 calc R U . . .
C18 C 0.276(2) 0.5605(8) 0.046(3) 0.042(5) Uani 1 1 d . . . . .
C10 C 1.497(3) 0.7031(7) 0.163(3) 0.043(6) Uani 1 1 d . . . . .
C19 C 0.116(3) 0.5411(9) -0.195(3) 0.053(7) Uani 1 1 d . . . . .
H19A H 0.161193 0.515363 -0.236361 0.064 Uiso 1 1 calc R U . . .
H19B H 0.046621 0.555728 -0.288895 0.064 Uiso 1 1 calc R U . . .
C23 C 0.731(3) 0.3555(8) 1.200(3) 0.043(6) Uani 1 1 d . . . . .
H23 H 0.837096 0.364435 1.271899 0.051 Uiso 1 1 calc R U . . .
C34 C 0.330(3) 0.3497(7) 0.658(3) 0.043(6) Uani 1 1 d . . . . .
H34 H 0.304527 0.356672 0.544132 0.052 Uiso 1 1 calc R U . . .
C15 C 1.146(3) 0.6774(7) -0.048(2) 0.028(5) Uani 1 1 d . . . . .
C9 C 1.654(4) 0.7165(10) 0.265(3) 0.069(9) Uani 1 1 d . . . . .
H9 H 1.746468 0.732894 0.222118 0.083 Uiso 1 1 calc R U . . .
C13 C 1.443(5) 0.7121(11) -0.016(4) 0.074(10) Uani 1 1 d . . . . .
H13 H 1.526882 0.730123 -0.060724 0.089 Uiso 1 1 calc R U . . .
C27 C 0.117(2) 0.2834(6) 1.154(3) 0.031(5) Uani 1 1 d . . . . .
H27 H 0.023145 0.269251 1.205111 0.037 Uiso 1 1 calc R U . . .
C7 C 1.545(3) 0.6843(9) 0.515(3) 0.050(7) Uani 1 1 d . . . . .
H7 H 1.562240 0.678335 0.630011 0.060 Uiso 1 1 calc R U . . .
C4 C 1.065(3) 0.6358(7) 0.376(2) 0.037(5) Uani 1 1 d . . . . .
H4 H 0.974242 0.620098 0.424226 0.044 Uiso 1 1 calc R U . . .
C40 C 1.575(4) 0.4677(9) 1.168(4) 0.065(8) Uani 1 1 d . . . . .
H40A H 1.600230 0.496758 1.167968 0.078 Uiso 1 1 calc R U . . .
H40B H 1.696009 0.453215 1.164975 0.078 Uiso 1 1 calc R U . . .
C29 C -0.067(3) 0.2821(6) 0.889(4) 0.042(7) Uani 1 1 d . . . . .
H29 H -0.157112 0.268230 0.945703 0.051 Uiso 1 1 calc R U . . .
C11 C 1.342(3) 0.6818(6) 0.230(3) 0.037(6) Uani 1 1 d . . . . .
C24 C 0.603(3) 0.3344(8) 1.261(3) 0.040(6) Uani 1 1 d . . . . .
H24 H 0.626492 0.327710 1.375179 0.048 Uiso 1 1 calc R U . . .
C39 C 1.481(4) 0.4559(11) 1.317(3) 0.075(10) Uani 1 1 d . . . . .
H39A H 1.447582 0.479706 1.380077 0.090 Uiso 1 1 calc R U . . .
H39B H 1.563789 0.438305 1.390986 0.090 Uiso 1 1 calc R U . . .
C8 C 1.674(4) 0.7055(10) 0.431(4) 0.067(8) Uani 1 1 d . . . . .
H8 H 1.788792 0.713282 0.493963 0.080 Uiso 1 1 calc R U . . .
O3 O 0.946(2) 0.5263(7) 0.383(2) 0.071(6) Uani 1 1 d . . . . .

loop_
_atom_site_aniso_label
_atom_site_aniso_U_11
_atom_site_aniso_U_22
_atom_site_aniso_U_33
_atom_site_aniso_U_23
_atom_site_aniso_U_13
_atom_site_aniso_U_12
Br1 0.0579(15) 0.0766(18) 0.0397(13) 0.0058(13) 0.0136(10) 0.0108(14)
Br2 0.0587(15) 0.0757(18) 0.0400(13) 0.0065(13) 0.0135(10) 0.0088(14)
N5 0.053(12) 0.046(13) 0.028(10) 0.000(8) -0.016(9) -0.005(9)
C3 0.012(8) 0.055(13) 0.011(8) 0.008(8) 0.002(7) -0.023(9)
C37 0.030(11) 0.031(11) 0.026(10) -0.004(8) 0.009(9) 0.022(9)
N7 0.053(13) 0.085(16) 0.030(10) -0.018(10) 0.014(9) -0.009(12)
C38 0.075(16) 0.036(12) 0.027(10) -0.005(11) 0.003(11) 0.026(14)
C32 0.074(19) 0.043(14) 0.026(12) -0.010(10) 0.002(12) 0.013(13)
N6 0.066(14) 0.053(14) 0.032(10) -0.006(9) 0.016(10) -0.021(10)
N2 0.000(6) 0.066(13) 0.034(9) 0.013(8) -0.004(6) -0.005(7)
C33 0.033(12) 0.042(14) 0.036(12) -0.014(10) -0.016(10) 0.018(10)
N1 0.008(7) 0.056(13) 0.040(11) 0.003(8) 0.014(7) -0.013(7)
C22 0.036(12) 0.043(13) 0.048(14) -0.012(11) -0.012(10) 0.006(10)
N3 0.014(7) 0.099(16) 0.031(9) 0.010(12) -0.012(6) -0.006(11)
C35 0.055(16) 0.045(15) 0.052(15) -0.003(11) -0.007(12) 0.034(13)
N8 0.052(11) 0.072(13) 0.025(8) -0.001(10) 0.022(8) -0.027(12)
C28 0.057(16) 0.044(14) 0.021(10) 0.003(9) 0.007(10) 0.021(12)
N4 0.016(8) 0.060(13) 0.077(14) 0.014(11) 0.013(9) -0.027(9)
C21 0.000(8) 0.053(13) 0.047(12) 0.002(10) -0.001(8) 0.006(8)
C16 0.09(2) 0.08(2) 0.005(9) -0.004(10) 0.022(11) -0.023(15)
C2 0.017(9) 0.051(13) 0.024(10) 0.008(9) 0.015(8) -0.007(9)
O1 0.15(2) 0.079(16) 0.056(13) 0.002(11) 0.041(14) 0.017(15)
C30 0.12(3) 0.040(15) 0.064(18) 0.014(13) 0.056(18) 0.002(16)
C25 0.046(14) 0.040(14) 0.053(15) -0.008(12) 0.001(11) 0.000(11)
C17 0.021(10) 0.050(14) 0.034(11) 0.018(10) 0.000(8) -0.024(9)
C1 0.042(14) 0.068(17) 0.033(12) 0.007(11) -0.009(10) -0.006(12)
C26 0.017(10) 0.066(16) 0.028(10) 0.007(10) -0.002(8) 0.010(9)
C14 0.10(2) 0.057(17) 0.054(17) -0.006(14) 0.056(17) -0.048(17)
C36 0.047(13) 0.044(14) 0.041(13) -0.011(10) 0.024(11) 0.031(11)
C20 0.008(9) 0.075(19) 0.11(2) -0.011(16) 0.023(12) -0.021(11)
C6 0.017(10) 0.066(16) 0.026(11) -0.001(10) -0.002(8) 0.004(10)
C5 0.046(13) 0.073(16) 0.004(8) 0.014(9) 0.004(8) 0.004(12)
C12 0.010(9) 0.062(15) 0.039(12) -0.006(11) 0.019(8) -0.013(9)
C31 0.049(14) 0.062(17) 0.025(11) -0.007(11) 0.006(10) 0.011(12)
C18 0.003(8) 0.067(15) 0.058(13) 0.009(13) 0.012(8) -0.008(10)
C10 0.026(11) 0.043(14) 0.066(15) 0.004(11) 0.030(11) -0.022(10)
C19 0.005(9) 0.10(2) 0.056(15) -0.018(14) -0.014(9) -0.011(10)
C23 0.018(10) 0.082(18) 0.032(11) -0.020(11) 0.019(9) -0.002(10)
C34 0.004(8) 0.056(15) 0.073(16) -0.034(12) 0.016(10) 0.000(9)
C15 0.014(9) 0.051(13) 0.024(10) 0.011(9) 0.019(8) 0.001(9)
C9 0.068(18) 0.10(2) 0.035(14) -0.007(14) -0.033(13) -0.014(16)
C13 0.10(3) 0.08(2) 0.057(18) 0.020(17) 0.049(19) 0.002(19)
C27 0.002(8) 0.035(11) 0.057(13) 0.001(10) 0.013(8) 0.002(7)
C7 0.009(10) 0.084(19) 0.052(15) 0.008(12) -0.023(10) -0.011(11)
C4 0.029(11) 0.064(15) 0.017(9) 0.015(9) 0.003(8) -0.018(10)
C40 0.057(17) 0.064(18) 0.064(18) -0.006(14) -0.033(14) 0.004(14)
C29 0.018(10) 0.012(10) 0.10(2) 0.002(11) 0.042(12) 0.007(8)
C11 0.039(13) 0.028(12) 0.053(14) -0.002(10) 0.047(12) -0.001(10)
C24 0.021(10) 0.077(17) 0.023(10) 0.009(10) 0.011(8) 0.022(10)
C39 0.071(19) 0.13(3) 0.022(12) -0.014(14) 0.004(12) -0.019(18)
C8 0.040(14) 0.09(2) 0.062(18) -0.017(16) -0.033(13) -0.004(14)
O3 0.026(8) 0.131(19) 0.061(12) 0.014(11) 0.028(8) 0.000(10)

loop_
_atom_type_symbol
_atom_type_description
_atom_type_scat_dispersion_real
_atom_type_scat_dispersion_imag
_atom_type_scat_source
C C 0.0033 0.0016 'International Tables Vol C Tables 4.2.6.8 and 6.1.1.4'
H H 0.0000 0.0000 'International Tables Vol C Tables 4.2.6.8 and 6.1.1.4'
Br Br -0.2901 2.4595 'International Tables Vol C Tables 4.2.6.8 and 6.1.1.4'
N N 0.0061 0.0033 'International Tables Vol C Tables 4.2.6.8 and 6.1.1.4'
O O 0.0106 0.0060 'International Tables Vol C Tables 4.2.6.8 and 6.1.1.4'

loop_
_geom_angle_atom_site_label_1
_geom_angle_atom_site_label_2
_geom_angle_atom_site_label_3
_geom_angle
_geom_angle_site_symmetry_1
_geom_angle_site_symmetry_3
_geom_angle_publ_flag
C21 N5 N6 115.1(18) . . ?
C2 C3 C4 125.4(16) . . ?
C2 C3 C12 115.9(16) . . ?
C4 C3 C12 118.4(16) . . ?
C36 C37 C25 123(2) . . ?
C36 C37 C33 128(2) . . ?
C25 C37 C33 108.1(19) . . ?
C38 N7 C40 113(2) . . ?
C38 N7 H11 123.3 . . ?
C40 N7 H11 123.3 . . ?
N6 C38 N7 127(2) . . ?
N6 C38 N8 123(2) . . ?
N7 C38 N8 110(2) . . ?
C34 C32 C31 127(2) . . ?
C34 C32 C33 123(2) . . ?
C31 C32 C33 110(2) . . ?
C38 N6 N5 114.4(19) . . ?
C38 N6 H10 122.8 . . ?
N5 N6 H10 122.8 . . ?
N1 N2 C18 117.8(16) . . ?
N1 N2 H2 121.1 . . ?
C18 N2 H2 121.1 . . ?
C28 C33 C32 126(2) . . ?
C28 C33 C37 124(2) . . ?
C32 C33 C37 109(2) . . ?
C1 N1 N2 115.9(17) . . ?
C21 C22 C36 126(2) . . ?
C21 C22 C23 121.2(19) . . ?
C36 C22 C23 113(2) . . ?
C18 N3 C19 109(2) . . ?
C34 C35 C36 118(3) . . ?
C34 C35 H35 121.0 . . ?
C36 C35 H35 121.0 . . ?
C38 N8 C39 108.1(19) . . ?
C29 C28 C33 117(2) . . ?
C29 C28 C27 119(2) . . ?
C33 C28 C27 123(2) . . ?
C18 N4 C20 107(2) . . ?
C18 N4 H3 126.6 . . ?
C20 N4 H3 126.6 . . ?
N5 C21 C22 121(2) . . ?
N5 C21 H21 119.6 . . ?
C22 C21 H21 119.6 . . ?
C15 C16 C17 111.0(17) . . ?
C15 C16 H16 124.5 . . ?
C17 C16 H16 124.5 . . ?
C3 C2 C17 122.4(17) . . ?
C3 C2 C1 118.4(16) . . ?
C17 C2 C1 119.2(18) . . ?
C31 C30 C29 109(3) . . ?
C31 C30 H30 125.5 . . ?
C29 C30 H30 125.5 . . ?
C26 C25 C24 125(2) . . ?
C26 C25 C37 125(2) . . ?
C24 C25 C37 110(2) . . ?
C2 C17 C16 124.6(19) . . ?
C2 C17 H17 117.7 . . ?
C16 C17 H17 117.7 . . ?
N1 C1 C2 118.0(19) . . ?
N1 C1 H1 121.0 . . ?
C2 C1 H1 121.0 . . ?
C27 C26 C25 122(2) . . ?
C27 C26 H26 118.8 . . ?
C25 C26 H26 118.8 . . ?
C13 C14 C15 115(3) . . ?
C13 C14 H14 122.6 . . ?
C15 C14 H14 122.6 . . ?
C37 C36 C22 125(2) . . ?
C37 C36 C35 117(2) . . ?
C22 C36 C35 118(2) . . ?
N4 C20 C19 99.8(15) . . ?
N4 C20 H20A 111.8 . . ?
C19 C20 H20A 111.8 . . ?
N4 C20 H20B 111.8 . . ?
C19 C20 H20B 111.8 . . ?
H20A C20 H20B 109.5 . . ?
C11 C6 C7 127(2) . . ?
C11 C6 C5 117.2(18) . . ?
C7 C6 C5 116.0(18) . . ?
C4 C5 C6 119.4(16) . . ?
C4 C5 H5 120.3 . . ?
C6 C5 H5 120.3 . . ?
C11 C12 C15 128.5(19) . . ?
C11 C12 C3 114.7(18) . . ?
C15 C12 C3 115.9(17) . . ?
C30 C31 C32 131(2) . . ?
C30 C31 H31 114.6 . . ?
C32 C31 H31 114.6 . . ?
N4 C18 N3 117(2) . . ?
N4 C18 N2 123(2) . . ?
N3 C18 N2 120.0(18) . . ?
C9 C10 C11 122(3) . . ?
C9 C10 C13 128(2) . . ?
C11 C10 C13 110(2) . . ?
N3 C19 C20 104.0(19) . . ?
N3 C19 H19A 110.9 . . ?
C20 C19 H19A 111.0 . . ?
N3 C19 H19B 110.9 . . ?
C20 C19 H19B 111.0 . . ?
H19A C19 H19B 109.0 . . ?
C24 C23 C22 122(2) . . ?
C24 C23 H23 118.8 . . ?
C22 C23 H23 118.9 . . ?
C32 C34 C35 124(3) . . ?
C32 C34 H34 118.1 . . ?
C35 C34 H34 118.1 . . ?
C16 C15 C12 129.4(19) . . ?
C16 C15 C14 116(2) . . ?
C12 C15 C14 114(2) . . ?
C8 C9 C10 119(3) . . ?
C8 C9 H9 120.7 . . ?
C10 C9 H9 120.7 . . ?
C14 C13 C10 133(3) . . ?
C14 C13 H13 113.4 . . ?
C10 C13 H13 113.4 . . ?
C26 C27 C28 116(2) . . ?
C26 C27 H27 121.8 . . ?
C28 C27 H27 121.8 . . ?
C8 C7 C6 110(2) . . ?
C8 C7 H7 124.9 . . ?
C6 C7 H7 124.9 . . ?
C5 C4 C3 123.5(18) . . ?
C5 C4 H4 118.3 . . ?
C3 C4 H4 118.3 . . ?
N7 C40 C39 104(2) . . ?
N7 C40 H40A 111.0 . . ?
C39 C40 H40A 111.0 . . ?
N7 C40 H40B 111.0 . . ?
C39 C40 H40B 111.0 . . ?
H40A C40 H40B 109.0 . . ?
C28 C29 C30 127(2) . . ?
C28 C29 H29 116.4 . . ?
C30 C29 H29 116.4 . . ?
C12 C11 C6 125.9(19) . . ?
C12 C11 C10 119(2) . . ?
C6 C11 C10 115(2) . . ?
C23 C24 C25 127(2) . . ?
C23 C24 H24 116.6 . . ?
C25 C24 H24 116.6 . . ?
C40 C39 N8 103.8(19) . . ?
C40 C39 H39A 111.0 . . ?
N8 C39 H39A 111.0 . . ?
C40 C39 H39B 111.0 . . ?
N8 C39 H39B 111.0 . . ?
H39A C39 H39B 109.0 . . ?
C9 C8 C7 128(2) . . ?
C9 C8 H8 116.2 . . ?
C7 C8 H8 116.2 . . ?

loop_
_geom_bond_atom_site_label_1
_geom_bond_atom_site_label_2
_geom_bond_distance
_geom_bond_site_symmetry_2
_geom_bond_publ_flag
N5 C21 1.28(3) . ?
N5 N6 1.36(3) . ?
C3 C2 1.35(3) . ?
C3 C4 1.39(3) . ?
C3 C12 1.56(2) . ?
C37 C36 1.27(3) . ?
C37 C25 1.48(3) . ?
C37 C33 1.52(3) . ?
N7 C38 1.29(3) . ?
N7 C40 1.42(3) . ?
N7 H11 0.8600 . ?
C38 N6 1.31(3) . ?
C38 N8 1.36(3) . ?
C32 C34 1.32(4) . ?
C32 C31 1.42(4) . ?
C32 C33 1.48(3) . ?
N6 H10 0.8600 . ?
N2 N1 1.38(2) . ?
N2 C18 1.38(3) . ?
N2 H2 0.8600 . ?
C33 C28 1.34(4) . ?
N1 C1 1.30(3) . ?
C22 C21 1.43(3) . ?
C22 C36 1.45(3) . ?
C22 C23 1.44(3) . ?
N3 C18 1.32(3) . ?
N3 C19 1.40(3) . ?
C35 C34 1.37(3) . ?
C35 C36 1.51(3) . ?
C35 H35 0.9300 . ?
N8 C39 1.49(3) . ?
C28 C29 1.31(4) . ?
C28 C27 1.41(3) . ?
N4 C18 1.34(2) . ?
N4 C20 1.49(4) . ?
N4 H3 0.8600 . ?
C21 H21 0.9300 . ?
C16 C15 1.34(3) . ?
C16 C17 1.49(3) . ?
C16 H16 0.9300 . ?
C2 C17 1.36(3) . ?
C2 C1 1.51(3) . ?
C30 C31 1.38(4) . ?
C30 C29 1.49(4) . ?
C30 H30 0.9300 . ?
C25 C26 1.40(3) . ?
C25 C24 1.44(3) . ?
C17 H17 0.9300 . ?
C1 H1 0.9300 . ?
C26 C27 1.38(3) . ?
C26 H26 0.9300 . ?
C14 C13 1.27(5) . ?
C14 C15 1.51(3) . ?
C14 H14 0.9300 . ?
C20 C19 1.62(3) . ?
C20 H20A 0.9700 . ?
C20 H20B 0.9700 . ?
C6 C11 1.36(3) . ?
C6 C7 1.47(3) . ?
C6 C5 1.52(3) . ?
C5 C4 1.32(3) . ?
C5 H5 0.9300 . ?
C12 C11 1.37(3) . ?
C12 C15 1.38(3) . ?
C31 H31 0.9300 . ?
C10 C9 1.36(3) . ?
C10 C11 1.44(3) . ?
C10 C13 1.46(4) . ?
C19 H19A 0.9700 . ?
C19 H19B 0.9700 . ?
C23 C24 1.27(3) . ?
C23 H23 0.9300 . ?
C34 H34 0.9300 . ?
C9 C8 1.36(4) . ?
C9 H9 0.9300 . ?
C13 H13 0.9300 . ?
C27 H27 0.9300 . ?
C7 C8 1.37(4) . ?
C7 H7 0.9300 . ?
C4 H4 0.9300 . ?
C40 C39 1.47(4) . ?
C40 H40A 0.9700 . ?
C40 H40B 0.9700 . ?
C29 H29 0.9300 . ?
C24 H24 0.9300 . ?
C39 H39A 0.9700 . ?
C39 H39B 0.9700 . ?
C8 H8 0.9300 . ?
